data_7720247
loop_
_publ_author_name
'D'Anna, Luisa'
'Froux, Aurane'
'Bonsignore, Riccardo'
'Roller, Alexander'
'Kowol, Christian R.'
'Monari, Antonio'
'Grandemange, St&#xe9;phanie'
'Barone, Giampaolo'
'Terenzi, Alessio'

_publ_section_title
;
 <i>In medio stat virtus</i>: asymmetric Salphen metal complexes with
 improved biological properties.
;
_journal_issue 10
_journal_name_full 'Dalton transactions (Cambridge, England : 2003)'
_journal_page_first 4250
_journal_page_last 4258
_journal_paper_doi 10.1039/d5dt02881g
_journal_volume 55
_journal_year 2026
_chemical_formula_moiety 'C13 H8 Cl2 N2 O'
_chemical_formula_sum 'C13 H8 Cl2 N2 O'
_chemical_formula_weight 279.11
_space_group_crystal_system monoclinic
_space_group_IT_number 14
_space_group_name_Hall '-P 2ybc'
_space_group_name_H-M_alt 'P 1 21/c 1'
_atom_sites_solution_hydrogens geom
_audit_creation_date 2025-01-31
_audit_creation_method
;
Olex2 1.5-alpha
(compiled 2025.01.22 svn.rc7346086 for OlexSys, GUI svn.r7128)
;
_audit_update_record
;
2025-01-31 deposited with the CCDC.	2026-02-16 downloaded from the CCDC.
;
_cell_angle_alpha 90
_cell_angle_beta 104.101(6)
_cell_angle_gamma 90
_cell_formula_units_Z 4
_cell_length_a 11.7331(9)
_cell_length_b 7.2792(6)
_cell_length_c 13.7801(11)
_cell_measurement_reflns_used 11881
_cell_measurement_temperature 100(2)
_cell_measurement_theta_max 69.02
_cell_measurement_theta_min 26.78
_cell_volume 1141.46(16)
_computing_cell_refinement 'X-Area Recipe 2.0.2 (STOE, 2024)'
_computing_data_collection 'X-Area Pilatus3_SV 1.31.194.0 (STOE, 2023)'
_computing_data_reduction
;
X-Area Integrate 2.5.18.0 (STOE, 2024)
X-Area LANA 2.8.4 (STOE, 2024)
;
_computing_molecular_graphics 'Olex2 1.5-alpha (Dolomanov et al., 2009)'
_computing_publication_material 'Olex2 1.5-alpha (Dolomanov et al., 2009)'
_computing_structure_refinement 'SHELXL 2018/3 (Sheldrick, 2015)'
_diffrn_ambient_temperature 100(2)
_diffrn_detector 'EIGER2 500K'
_diffrn_detector_area_resol_mean 13.33
_diffrn_measured_fraction_theta_full 0.857
_diffrn_measured_fraction_theta_max 0.849
_diffrn_measurement_details
;
 3372 frames, detector distance = 40 mm
;
_diffrn_measurement_device 'Eulerian 4-circle diffractometer'
_diffrn_measurement_device_type 'STOE STADIVARI'
_diffrn_measurement_method 'rotation method, \w scans'
_diffrn_radiation_collimation '1.2 mm, 0.6 diameter'
_diffrn_radiation_monochromator 'Graded multilayer mirror'
_diffrn_radiation_probe x-ray
_diffrn_radiation_type 'Cu K\a'
_diffrn_radiation_wavelength 1.54186
_diffrn_reflns_av_R_equivalents 0.0397
_diffrn_reflns_av_unetI/netI 0.0343
_diffrn_reflns_Laue_measured_fraction_full 0.857
_diffrn_reflns_Laue_measured_fraction_max 0.849
_diffrn_reflns_limit_h_max 14
_diffrn_reflns_limit_h_min -10
_diffrn_reflns_limit_k_max 8
_diffrn_reflns_limit_k_min -7
_diffrn_reflns_limit_l_max 16
_diffrn_reflns_limit_l_min -10
_diffrn_reflns_number 5166
_diffrn_reflns_point_group_measured_fraction_full 0.857
_diffrn_reflns_point_group_measured_fraction_max 0.849
_diffrn_reflns_theta_full 67.686
_diffrn_reflns_theta_max 68.558
_diffrn_reflns_theta_min 26.987
_diffrn_source 'Primux 100 micro'
_diffrn_source_current 1.000
_diffrn_source_power 0.050
_diffrn_source_voltage 50
_exptl_absorpt_coefficient_mu 5.013
_exptl_absorpt_correction_T_max 0.0448
_exptl_absorpt_correction_T_min 0.0221
_exptl_absorpt_correction_type multi-scan
_exptl_absorpt_process_details
;
STOE LANA, absorption correction by scaling of reflection intensities.
J. Koziskova, F. Hahn, J. Richter, J. Kozisek, "Comparison of different
absorption corrections on the model structure of tetrakis(\m~2~-acetato)-
diaqua-di-copper(II)", Acta Chimica Slovaca, vol. 9, no. 2, 2016, pp. 136 - 140.
Afterwards a spherical absorption correction was performed within STOE LANA.
;
_exptl_crystal_colour red
_exptl_crystal_colour_primary red
_exptl_crystal_density_diffrn 1.624
_exptl_crystal_density_method 'not measured'
_exptl_crystal_description sheet
_exptl_crystal_F_000 568
_exptl_crystal_size_max 0.31
_exptl_crystal_size_mid 0.147
_exptl_crystal_size_min 0.01
_refine_diff_density_max 0.519
_refine_diff_density_min -0.465
_refine_diff_density_rms 0.096
_refine_ls_extinction_method none
_refine_ls_goodness_of_fit_ref 1.058
_refine_ls_hydrogen_treatment mixed
_refine_ls_matrix_type full
_refine_ls_number_parameters 165
_refine_ls_number_reflns 1782
_refine_ls_number_restraints 0
_refine_ls_restrained_S_all 1.058
_refine_ls_R_factor_all 0.0660
_refine_ls_R_factor_gt 0.0557
_refine_ls_shift/su_max 0.001
_refine_ls_shift/su_mean 0.000
_refine_ls_structure_factor_coef Fsqd
_refine_ls_weighting_details 'w=1/[\s^2^(Fo^2^)+(0.1224P)^2^+0.0936P] where P=(Fo^2^+2Fc^2^)/3'
_refine_ls_weighting_scheme calc
_refine_ls_wR_factor_gt 0.1461
_refine_ls_wR_factor_ref 0.1570
_reflns_Friedel_coverage 0.000
_reflns_number_gt 1494
_reflns_number_total 1782
_reflns_threshold_expression 'I > 2\s(I)'
_cod_data_source_file d5dt02881g2.cif
_cod_data_source_block ld07
_cod_depositor_comments 'Adding full bibliography for 7720247--7720248.cif.'
_cod_database_code 7720247
_shelx_space_group_comment
;
The symmetry employed for this shelxl refinement is uniquely defined
by the following loop, which should always be used as a source of
symmetry information in preference to the above space-group names.
They are only intended as comments.
;
_shelx_estimated_absorpt_t_max 0.952
_shelx_estimated_absorpt_t_min 0.306

loop_
_space_group_symop_operation_xyz
'x, y, z'
'-x, y+1/2, -z+1/2'
'-x, -y, -z'
'x, -y-1/2, z-1/2'

loop_
_atom_site_label
_atom_site_type_symbol
_atom_site_fract_x
_atom_site_fract_y
_atom_site_fract_z
_atom_site_U_iso_or_equiv
_atom_site_adp_type
_atom_site_occupancy
_atom_site_site_symmetry_order
_atom_site_calc_flag
_atom_site_refinement_flags_posn
_atom_site_refinement_flags_adp
_atom_site_refinement_flags_occupancy
_atom_site_disorder_assembly
_atom_site_disorder_group
Cl1 Cl 0.87762(6) 0.63606(10) 0.48500(6) 0.0253(4) Uani 1 1 d . . . . .
Cl2 Cl 0.69691(6) 0.49575(9) 0.79915(5) 0.0225(3) Uani 1 1 d . . . . .
O1 O 0.48150(19) 0.6465(3) 0.67481(17) 0.0219(5) Uani 1 1 d . . . . .
H1 H 0.418(4) 0.690(6) 0.634(3) 0.033 Uiso 1 1 calc R U . . .
N1 N 0.3504(2) 0.7838(4) 0.51404(19) 0.0193(6) Uani 1 1 d . . . . .
N2 N 0.4156(2) 0.8438(3) 0.37838(19) 0.0182(6) Uani 1 1 d . . . . .
H2 H 0.464477 0.854038 0.339368 0.022 Uiso 1 1 calc R U . . .
C1 C 0.7591(3) 0.6434(4) 0.5395(2) 0.0195(7) Uani 1 1 d . . . . .
C2 C 0.6522(3) 0.7074(4) 0.4858(2) 0.0192(6) Uani 1 1 d . . . . .
H2A H 0.643316 0.748643 0.419017 0.023 Uiso 1 1 calc R U . . .
C3 C 0.5566(2) 0.7119(4) 0.5292(2) 0.0176(6) Uani 1 1 d . . . . .
C4 C 0.5701(2) 0.6466(4) 0.6284(2) 0.0183(6) Uani 1 1 d . . . . .
C5 C 0.6800(3) 0.5792(4) 0.6794(2) 0.0193(6) Uani 1 1 d . . . . .
C6 C 0.7743(2) 0.5782(4) 0.6367(2) 0.0204(7) Uani 1 1 d . . . . .
H6 H 0.848642 0.533738 0.672952 0.024 Uiso 1 1 calc R U . . .
C7 C 0.4421(2) 0.7797(4) 0.4742(2) 0.0183(6) Uani 1 1 d . . . . .
C8 C 0.2577(3) 0.8502(4) 0.4398(2) 0.0188(6) Uani 1 1 d . . . . .
C9 C 0.1403(3) 0.8793(4) 0.4396(2) 0.0233(7) Uani 1 1 d . . . . .
H9 H 0.111977 0.853535 0.497166 0.028 Uiso 1 1 calc R U . . .
C10 C 0.0668(3) 0.9463(5) 0.3537(3) 0.0268(7) Uani 1 1 d . . . . .
H10 H -0.013683 0.966367 0.352045 0.032 Uiso 1 1 calc R U . . .
C11 C 0.1078(3) 0.9862(5) 0.2679(3) 0.0259(7) Uani 1 1 d . . . . .
H11 H 0.054695 1.033280 0.209871 0.031 Uiso 1 1 calc R U . . .
C12 C 0.2247(3) 0.9577(5) 0.2668(2) 0.0231(7) Uani 1 1 d . . . . .
H12 H 0.253022 0.983719 0.209268 0.028 Uiso 1 1 calc R U . . .
C13 C 0.2976(2) 0.8896(4) 0.3538(2) 0.0198(7) Uani 1 1 d . . . . .

loop_
_atom_site_aniso_label
_atom_site_aniso_U_11
_atom_site_aniso_U_22
_atom_site_aniso_U_33
_atom_site_aniso_U_23
_atom_site_aniso_U_13
_atom_site_aniso_U_12
Cl1 0.0181(4) 0.0409(5) 0.0180(5) -0.0007(3) 0.0063(3) 0.0021(3)
Cl2 0.0260(5) 0.0304(5) 0.0098(5) 0.0010(3) 0.0018(3) 0.0027(2)
O1 0.0184(10) 0.0345(12) 0.0135(11) 0.0029(8) 0.0051(9) 0.0014(8)
N1 0.0192(11) 0.0263(13) 0.0121(12) -0.0017(10) 0.0034(10) -0.0005(9)
N2 0.0174(11) 0.0254(13) 0.0116(13) 0.0025(9) 0.0029(10) 0.0027(9)
C1 0.0184(13) 0.0252(15) 0.0149(15) -0.0011(11) 0.0037(12) -0.0015(10)
C2 0.0208(12) 0.0231(15) 0.0137(15) 0.0005(12) 0.0043(12) -0.0031(11)
C3 0.0178(13) 0.0212(14) 0.0126(14) -0.0005(11) 0.0014(11) -0.0013(11)
C4 0.0177(13) 0.0232(14) 0.0144(15) -0.0017(11) 0.0048(12) 0.0001(10)
C5 0.0228(13) 0.0227(15) 0.0100(14) -0.0014(11) -0.0004(12) -0.0014(11)
C6 0.0200(13) 0.0262(16) 0.0131(15) -0.0030(12) 0.0005(12) 0.0019(11)
C7 0.0185(13) 0.0238(15) 0.0123(14) -0.0001(11) 0.0028(11) 0.0002(11)
C8 0.0174(12) 0.0241(15) 0.0138(15) -0.0036(11) 0.0017(11) -0.0003(10)
C9 0.0211(14) 0.0310(16) 0.0171(16) -0.0033(12) 0.0036(13) -0.0009(11)
C10 0.0183(13) 0.0384(18) 0.0232(17) -0.0021(14) 0.0039(13) 0.0006(12)
C11 0.0209(15) 0.0356(18) 0.0183(17) 0.0022(12) -0.0006(13) 0.0020(11)
C12 0.0231(14) 0.0304(16) 0.0147(16) 0.0008(13) 0.0025(13) -0.0004(12)
C13 0.0182(13) 0.0235(15) 0.0161(15) -0.0012(12) 0.0012(12) -0.0008(10)

loop_
_atom_type_symbol
_atom_type_description
_atom_type_scat_dispersion_real
_atom_type_scat_dispersion_imag
_atom_type_scat_source
C C 0.0181 0.0091 'International Tables Vol C Tables 4.2.6.8 and 6.1.1.4'
H H 0.0000 0.0000 'International Tables Vol C Tables 4.2.6.8 and 6.1.1.4'
Cl Cl 0.3639 0.7018 'International Tables Vol C Tables 4.2.6.8 and 6.1.1.4'
N N 0.0311 0.0180 'International Tables Vol C Tables 4.2.6.8 and 6.1.1.4'
O O 0.0492 0.0322 'International Tables Vol C Tables 4.2.6.8 and 6.1.1.4'

loop_
_geom_angle_atom_site_label_1
_geom_angle_atom_site_label_2
_geom_angle_atom_site_label_3
_geom_angle
_geom_angle_site_symmetry_1
_geom_angle_site_symmetry_3
_geom_angle_publ_flag
C4 O1 H1 109.5 . . ?
C7 N1 C8 105.8(2) . . ?
C7 N2 H2 126.3 . . ?
C7 N2 C13 107.4(2) . . ?
C13 N2 H2 126.3 . . ?
C2 C1 Cl1 120.1(2) . . ?
C2 C1 C6 121.4(3) . . ?
C6 C1 Cl1 118.6(2) . . ?
C1 C2 H2A 119.9 . . ?
C1 C2 C3 120.1(3) . . ?
C3 C2 H2A 119.9 . . ?
C2 C3 C4 119.5(3) . . ?
C2 C3 C7 121.4(3) . . ?
C4 C3 C7 119.1(2) . . ?
O1 C4 C3 122.7(3) . . ?
O1 C4 C5 119.0(3) . . ?
C5 C4 C3 118.3(2) . . ?
C4 C5 Cl2 118.8(2) . . ?
C6 C5 Cl2 119.4(2) . . ?
C6 C5 C4 121.8(3) . . ?
C1 C6 H6 120.6 . . ?
C5 C6 C1 118.9(3) . . ?
C5 C6 H6 120.6 . . ?
N1 C7 N2 112.2(2) . . ?
N1 C7 C3 122.1(3) . . ?
N2 C7 C3 125.6(2) . . ?
N1 C8 C9 130.7(3) . . ?
N1 C8 C13 109.3(2) . . ?
C9 C8 C13 120.0(3) . . ?
C8 C9 H9 121.0 . . ?
C10 C9 C8 117.9(3) . . ?
C10 C9 H9 121.0 . . ?
C9 C10 H10 119.2 . . ?
C9 C10 C11 121.6(3) . . ?
C11 C10 H10 119.2 . . ?
C10 C11 H11 119.4 . . ?
C12 C11 C10 121.1(3) . . ?
C12 C11 H11 119.4 . . ?
C11 C12 H12 121.7 . . ?
C13 C12 C11 116.5(3) . . ?
C13 C12 H12 121.7 . . ?
N2 C13 C8 105.2(3) . . ?
N2 C13 C12 132.0(3) . . ?
C12 C13 C8 122.7(3) . . ?

loop_
_geom_bond_atom_site_label_1
_geom_bond_atom_site_label_2
_geom_bond_distance
_geom_bond_site_symmetry_2
_geom_bond_publ_flag
Cl1 C1 1.735(3) . ?
Cl2 C5 1.724(3) . ?
O1 H1 0.88(6) . ?
O1 C4 1.346(4) . ?
N1 C7 1.321(4) . ?
N1 C8 1.386(4) . ?
N2 H2 0.8800 . ?
N2 C7 1.363(4) . ?
N2 C13 1.383(4) . ?
C1 C2 1.373(4) . ?
C1 C6 1.391(5) . ?
C2 H2A 0.9500 . ?
C2 C3 1.394(4) . ?
C3 C4 1.419(4) . ?
C3 C7 1.459(4) . ?
C4 C5 1.398(4) . ?
C5 C6 1.375(4) . ?
C6 H6 0.9500 . ?
C8 C9 1.394(4) . ?
C8 C13 1.406(4) . ?
C9 H9 0.9500 . ?
C9 C10 1.373(5) . ?
C10 H10 0.9500 . ?
C10 C11 1.412(5) . ?
C11 H11 0.9500 . ?
C11 C12 1.390(4) . ?
C12 H12 0.9500 . ?
C12 C13 1.384(5) . ?

loop_
_geom_torsion_atom_site_label_1
_geom_torsion_atom_site_label_2
_geom_torsion_atom_site_label_3
_geom_torsion_atom_site_label_4
_geom_torsion
_geom_torsion_site_symmetry_1
_geom_torsion_site_symmetry_2
_geom_torsion_site_symmetry_3
_geom_torsion_site_symmetry_4
_geom_torsion_publ_flag
Cl1 C1 C2 C3 179.4(2) . . . . ?
Cl1 C1 C6 C5 -178.3(2) . . . . ?
Cl2 C5 C6 C1 179.1(2) . . . . ?
O1 C4 C5 Cl2 0.9(4) . . . . ?
O1 C4 C5 C6 -179.0(3) . . . . ?
N1 C8 C9 C10 -179.5(3) . . . . ?
N1 C8 C13 N2 0.4(3) . . . . ?
N1 C8 C13 C12 179.8(3) . . . . ?
C1 C2 C3 C4 -1.2(4) . . . . ?
C1 C2 C3 C7 179.8(3) . . . . ?
C2 C1 C6 C5 -0.3(5) . . . . ?
C2 C3 C4 O1 -179.8(3) . . . . ?
C2 C3 C4 C5 -0.1(4) . . . . ?
C2 C3 C7 N1 179.6(3) . . . . ?
C2 C3 C7 N2 0.1(5) . . . . ?
C3 C4 C5 Cl2 -178.9(2) . . . . ?
C3 C4 C5 C6 1.3(4) . . . . ?
C4 C3 C7 N1 0.5(5) . . . . ?
C4 C3 C7 N2 -178.9(3) . . . . ?
C4 C5 C6 C1 -1.1(5) . . . . ?
C6 C1 C2 C3 1.5(4) . . . . ?
C7 N1 C8 C9 178.5(3) . . . . ?
C7 N1 C8 C13 -1.1(3) . . . . ?
C7 N2 C13 C8 0.4(3) . . . . ?
C7 N2 C13 C12 -178.9(3) . . . . ?
C7 C3 C4 O1 -0.8(4) . . . . ?
C7 C3 C4 C5 178.9(3) . . . . ?
C8 N1 C7 N2 1.4(3) . . . . ?
C8 N1 C7 C3 -178.2(3) . . . . ?
C8 C9 C10 C11 -0.4(5) . . . . ?
C9 C8 C13 N2 -179.2(3) . . . . ?
C9 C8 C13 C12 0.1(5) . . . . ?
C9 C10 C11 C12 0.5(5) . . . . ?
C10 C11 C12 C13 -0.2(5) . . . . ?
C11 C12 C13 N2 179.1(3) . . . . ?
C11 C12 C13 C8 -0.1(5) . . . . ?
C13 N2 C7 N1 -1.1(3) . . . . ?
C13 N2 C7 C3 178.4(3) . . . . ?
C13 C8 C9 C10 0.1(5) . . . . ?
